data_4131839
loop_
_publ_author_name
'Yan, Yong'
'O'Connor, Alice E'
'Kanthasamy, Gopikkaa'
'Atkinson, George'
'Allan, David R.'
'Blake, Alexander J.'
'Schr\"oder, Martin'

_publ_section_title
;
 Unusual and Tunable Negative Linear Compressibility in the Metal-Organic
 Framework MFM-133(M) (M = Zr, Hf).
;
_journal_issue 11
_journal_name_full 'Journal of the American Chemical Society'
_journal_page_first 3952
_journal_page_last 3958
_journal_paper_doi 10.1021/jacs.7b11747
_journal_volume 140
_journal_year 2018
_chemical_formula_moiety 'C88 H72 Hf6 O32'
_chemical_formula_sum 'C88 H72 Hf6 O32'
_chemical_formula_weight 2708.36
_space_group_crystal_system tetragonal
_space_group_IT_number 128
_space_group_name_Hall '-P 4 2n'
_space_group_name_H-M_alt 'P 4/m n c'
_atom_sites_solution_hydrogens geom
_audit_creation_date 2017-02-03
_audit_creation_method
;
Olex2 1.2
(compiled 2015.09.30 svn.r3233 for OlexSys, GUI svn.r5103)
;
_cell_angle_alpha 90
_cell_angle_beta 90
_cell_angle_gamma 90
_cell_formula_units_Z 2
_cell_length_a 19.177(2)
_cell_length_b 19.177(2)
_cell_length_c 32.827(5)
_cell_measurement_reflns_used 1440
_cell_measurement_temperature 293(2)
_cell_measurement_theta_max 21.1420
_cell_measurement_theta_min 1.8790
_cell_volume 12072(3)
_computing_cell_refinement 'CrysAlisPro 1.171.38.41 (Rigaku OD, 2015)'
_computing_data_collection 'CrysAlisPro 1.171.38.41 (Rigaku OD, 2015)'
_computing_data_reduction 'CrysAlisPro 1.171.38.41 (Rigaku OD, 2015)'
_computing_molecular_graphics 'Olex2 (Dolomanov et al., 2009)'
_computing_publication_material 'Olex2 (Dolomanov et al., 2009)'
_computing_structure_refinement 'ShelXL (Sheldrick, 2015)'
_diffrn_ambient_temperature 293(2)
_diffrn_detector 'CCD plate'
_diffrn_measured_fraction_theta_full 0.731
_diffrn_measured_fraction_theta_max 0.731
_diffrn_measurement_details
;
List of Runs (angles in degrees, time in seconds):

  # Type    Start    End  Width  t~exp~   \w     \q     \k     \f   Frames
--------------------------------------------------------------------------
  1  \w   -105.00 -74.20   0.20    0.20    --   20.00  70.00 155.77  154
  2  \w   -105.00 -74.40   0.20    0.20    --   20.00  70.00 -24.23  153
  3  \w   -106.00 -66.00   0.20    0.20    --  -20.00 -70.00-155.77  200
  4  \w   -105.60 -66.00   0.20    0.20    --  -20.00 -70.00  24.23  198
  5  \w   -150.00 -94.20   0.20    0.20    --  -20.00  70.00 -24.23  279
  6  \w   -148.80 -94.00   0.20    0.20    --  -20.00  70.00 155.77  274
  7  \w    -96.00 -30.00   0.20    0.20    --   20.00 -70.00  24.23  330
  8  \w    -96.00 -30.00   0.20    0.20    --   20.00 -70.00-155.77  330
;
_diffrn_measurement_device 'abstract diffractometer'
_diffrn_measurement_device_type 'dectris-CrysAlisPro-abstract goniometer imported dectris images'
_diffrn_measurement_method '\w scans'
_diffrn_orient_matrix_type 'CrysAlisPro convention (1999,Acta A55,543-557)'
_diffrn_orient_matrix_UB_11 0.0017750000
_diffrn_orient_matrix_UB_12 -0.0300672000
_diffrn_orient_matrix_UB_13 -0.0113829000
_diffrn_orient_matrix_UB_21 0.0263144000
_diffrn_orient_matrix_UB_22 0.0143412000
_diffrn_orient_matrix_UB_23 -0.0115898000
_diffrn_orient_matrix_UB_31 0.0244277000
_diffrn_orient_matrix_UB_32 -0.0134123000
_diffrn_orient_matrix_UB_33 0.0132721000
_diffrn_radiation_monochromator synchrotron
_diffrn_radiation_probe x-ray
_diffrn_radiation_wavelength 0.6889
_diffrn_reflns_av_R_equivalents 0.8787
_diffrn_reflns_av_unetI/netI 0.5450
_diffrn_reflns_Laue_measured_fraction_full 0.731
_diffrn_reflns_Laue_measured_fraction_max 0.731
_diffrn_reflns_limit_h_max 21
_diffrn_reflns_limit_h_min -21
_diffrn_reflns_limit_k_max 15
_diffrn_reflns_limit_k_min -15
_diffrn_reflns_limit_l_max 33
_diffrn_reflns_limit_l_min -33
_diffrn_reflns_number 24533
_diffrn_reflns_point_group_measured_fraction_full 0.731
_diffrn_reflns_point_group_measured_fraction_max 0.731
_diffrn_reflns_theta_full 22.728
_diffrn_reflns_theta_max 22.728
_diffrn_reflns_theta_min 1.888
_diffrn_source synchrotron
_exptl_absorpt_coefficient_mu 2.364
_exptl_absorpt_correction_type none
_exptl_crystal_density_diffrn 0.745
_exptl_crystal_F_000 2568
_refine_diff_density_max 2.554
_refine_diff_density_min -2.562
_refine_diff_density_rms 0.301
_refine_ls_extinction_coef 0.0004(3)
_refine_ls_extinction_expression Fc^*^=kFc[1+0.001xFc^2^\l^3^/sin(2\q)]^-1/4^
_refine_ls_extinction_method 'SHELXL-2014/7 (Sheldrick 2014'
_refine_ls_goodness_of_fit_ref 0.964
_refine_ls_hydrogen_treatment constr
_refine_ls_matrix_type full
_refine_ls_number_parameters 77
_refine_ls_number_reflns 3345
_refine_ls_number_restraints 73
_refine_ls_restrained_S_all 2.587
_refine_ls_R_factor_all 0.3583
_refine_ls_R_factor_gt 0.2051
_refine_ls_shift/su_max 0.061
_refine_ls_shift/su_mean 0.017
_refine_ls_structure_factor_coef Fsqd
_refine_ls_weighting_details 'w=1/[\s^2^(Fo^2^)+(0.2000P)^2^] where P=(Fo^2^+2Fc^2^)/3'
_refine_ls_weighting_scheme calc
_refine_ls_wR_factor_gt 0.4583
_refine_ls_wR_factor_ref 0.5498
_reflns_Friedel_coverage 0.000
_reflns_number_gt 874
_reflns_number_total 3345
_reflns_threshold_expression 'I > 2\s(I)'
_cod_data_source_file HfMOF_All.cif
_cod_data_source_block HfMOF_17.6kbar
_cod_original_cell_volume 12073(3)
_cod_database_code 4131839
_chemical_oxdiff_formula 'C88 H72 Hf6 O32'
_shelx_space_group_comment
;
The symmetry employed for this shelxl refinement is uniquely defined
by the following loop, which should always be used as a source of
symmetry information in preference to the above space-group names.
They are only intended as comments.
;
_reflns_odcompleteness_completeness 53.52
_reflns_odcompleteness_iscentric 1
_reflns_odcompleteness_theta 25.50
_olex2_refinement_description
;
1. Fixed Uiso
 At 1.2 times of:
  All C(H) groups
 At 1.5 times of:
  All C(H,H,H) groups
2. Restrained distances
 O13-C12
 1.41 with sigma of 0.01
 C12-O1
 1.41 with sigma of 0.01
 C6-C12 = C9-C3
 1.41 with sigma of 0.02
 C6-C12 = C9-C3
 1.41 with sigma of 0.01
 C9-C3 = C6-C12
 1.41 with sigma of 0.01
 Hf1-O13 = Hf2-O1
 2.11 with sigma of 0.02
 O1-C12 = O13-C12
 1.41 with sigma of 0.02
 C9-C15 = C9-C10
 1.41 with sigma of 0.02
 C10-C11 = C16-C17
 1.45 with sigma of 0.005
 C4-C5 = C7-C8
 1.39 with sigma of 0.01
 C6-C12 \\sim C9-C3
 with sigma of 0.01
 C9-C3 \\sim C6-C12
 with sigma of 0.01
 C11-C10 \\sim C16-C15 \\sim C17-C15
 with sigma of 0.01
 C9-C17 \\sim C15-C17 \\sim C9-C11 \\sim C11-C9D
 with sigma of 0.005
 C3-C7 \\sim C8-C6 \\sim C7-C5 \\sim C6-C4 \\sim C5-C3 \\sim C4-C8
 with sigma of 0.01
3. Restrained planarity
 C12, C6, C5, C4, C3, C9, C8, C7
 with sigma of 0.01
 C9, C3, C8, C7, C6, C12, C5, C4
 with sigma of 0.01
 C9, C3, C8, C4
 with sigma of 0.01
 C17, C15, C16, C10, C9, C11
 with sigma of 0.01
4. Rigid bond restraints
 C6, Hf2, Hf1, C8, C3, C5, C4, C7, C9, C10, C11, C12, C15, C16, C17, O1, O4,
 O13, O19, O20
 with sigma for 1-2 distances of 0.01 and sigma for 1-3 distances of 0.01
5. Uiso/Uaniso restraints and constraints
C6 \\sim Hf2 \\sim Hf1 \\sim C8 \\sim C3 \\sim C5 \\sim C4 \\sim C7 \\sim C9
\\sim C10 \\sim C11 \\sim C12 \\sim C15 \\sim C16 \\sim C17 \\sim O1 \\sim O4
\\sim O13 \\sim O19 \\sim O20: within 1.7A with sigma of 0.04 and sigma for
terminal atoms of 0.08
6. Others
 Fixed Sof: C16(0.5) C15(0.5) C15D(0.00001) C9D(0.00001) C10(0.5) C11(0.5)
 H11A(0.5) H11B(0.5) H11C(0.5)
 Fixed Uiso: C15D(0.05) C9D(0.05)
7.a Aromatic/amide H refined with riding coordinates:
 C4(H4), C5(H5), C7(H7), C8(H8)
7.b Fitted hexagon refined as free rotating group:
 C9(C16,C15,C15D,C9D,C10)
7.c Idealised Me refined as rotating group:
 C11(H11A,H11B,H11C), C17(H,HA,HB)
;
_shelx_shelxl_version_number 2014/7
_olex2_submission_special_instructions 'No special instructions were received'
_oxdiff_exptl_absorpt_empirical_details
;
Empirical correction (ABSPACK) includes:
- Frame scaling
;
_oxdiff_exptl_absorpt_empirical_full_max 1.286
_oxdiff_exptl_absorpt_empirical_full_min 0.751

loop_
_space_group_symop_operation_xyz
'x, y, z'
'-x, -y, z'
'-y, x, z'
'y, -x, z'
'-x+1/2, y+1/2, -z+1/2'
'x+1/2, -y+1/2, -z+1/2'
'y+1/2, x+1/2, -z+1/2'
'-y+1/2, -x+1/2, -z+1/2'
'-x, -y, -z'
'x, y, -z'
'y, -x, -z'
'-y, x, -z'
'x-1/2, -y-1/2, z-1/2'
'-x-1/2, y-1/2, z-1/2'
'-y-1/2, -x-1/2, z-1/2'
'y-1/2, x-1/2, z-1/2'

loop_
_atom_site_label
_atom_site_type_symbol
_atom_site_fract_x
_atom_site_fract_y
_atom_site_fract_z
_atom_site_U_iso_or_equiv
_atom_site_adp_type
_atom_site_occupancy
_atom_site_site_symmetry_order
_atom_site_calc_flag
_atom_site_refinement_flags_posn
_atom_site_refinement_flags_adp
_atom_site_refinement_flags_occupancy
_atom_site_disorder_assembly
_atom_site_disorder_group
Hf1 Hf -0.04296(18) 0.12270(18) 0.0000 0.0812(17) Uani 1 2 d DS TU P . .
Hf2 Hf 0.0000 0.0000 0.07448(10) 0.0708(19) Uani 1 4 d DS TU P . .
O1 O -0.0200(13) 0.0936(10) 0.1075(7) 0.048(7) Uiso 1 1 d D U . . .
O4 O -0.0811(13) 0.0330(14) 0.0358(7) 0.041(7) Uiso 1 1 d . U . . .
O13 O -0.0640(15) 0.1609(15) 0.0614(5) 0.070(9) Uiso 1 1 d D U . . .
O19 O -0.155(2) 0.156(2) 0.0000 0.065(12) Uiso 1 2 d S TU P . .
O20 O 0.006(3) 0.232(3) 0.0000 0.103(17) Uiso 1 2 d S TU P . .
C3 C -0.0704(8) 0.3071(16) 0.1909(11) 0.079(13) Uiso 1 1 d D U . . .
C4 C -0.0861(14) 0.3278(14) 0.1513(12) 0.114(17) Uiso 1 1 d D U . . .
H4 H -0.0990 0.3731 0.1447 0.136 Uiso 1 1 calc R . . . .
C5 C -0.0809(15) 0.275(2) 0.1226(8) 0.14(2) Uiso 1 1 d D U . . .
H5 H -0.0907 0.2854 0.0955 0.173 Uiso 1 1 calc R . . . .
C6 C -0.0633(9) 0.2130(17) 0.1315(11) 0.099(15) Uiso 1 1 d D U . . .
C7 C -0.0477(13) 0.1924(14) 0.1710(13) 0.097(16) Uiso 1 1 d D U . . .
H7 H -0.0348 0.1471 0.1777 0.116 Uiso 1 1 calc R . . . .
C8 C -0.0530(13) 0.245(2) 0.1998(8) 0.095(16) Uiso 1 1 d D U . . .
H8 H -0.0432 0.2349 0.2269 0.114 Uiso 1 1 calc R . . . .
C9 C -0.0779(11) 0.3657(13) 0.2165(8) 0.085(14) Uiso 1 1 d D U . . .
C16 C -0.0219(13) 0.4111(14) 0.2206(9) 0.038(17) Uiso 0.5 1 d DG U . A -2
C15 C -0.022(3) 0.461(3) 0.2515(18) 0.07(2) Uiso 0.5 1 d DG U . A .
C15D C -0.078(3) 0.465(4) 0.278(2) 0.050 Uiso 0 1 d G . . A .
C9D C -0.134(3) 0.420(4) 0.2741(19) 0.050 Uiso 0 1 d DG . . A .
C10 C -0.1340(15) 0.370(2) 0.2432(12) 0.13(3) Uiso 0.5 1 d DG U . A -1
C11 C -0.1919(16) 0.323(3) 0.2390(17) 0.14(4) Uiso 0.5 1 d D U . A -1
H11A H -0.1981 0.3114 0.2107 0.210 Uiso 0.5 1 calc GR . . A -1
H11B H -0.2334 0.3446 0.2492 0.210 Uiso 0.5 1 calc GR . . A -1
H11C H -0.1828 0.2810 0.2542 0.210 Uiso 0.5 1 calc GR . . A -1
C12 C -0.0570(12) 0.1570(12) 0.1040(6) 0.076(13) Uiso 1 1 d D U . . .
C17 C 0.0355(13) 0.413(2) 0.1971(12) 0.18(3) Uiso 1 1 d D U . A -2
H H 0.0759 0.4193 0.2139 0.269 Uiso 1 1 calc GR . . . .
HA H 0.0319 0.4511 0.1782 0.269 Uiso 1 1 calc GR . . . .
HB H 0.0395 0.3700 0.1823 0.269 Uiso 1 1 calc GR . . . .

loop_
_atom_site_aniso_label
_atom_site_aniso_U_11
_atom_site_aniso_U_22
_atom_site_aniso_U_33
_atom_site_aniso_U_23
_atom_site_aniso_U_13
_atom_site_aniso_U_12
Hf1 0.114(4) 0.099(3) 0.0304(17) 0.000 0.000 0.015(2)
Hf2 0.094(3) 0.094(3) 0.024(2) 0.000 0.000 0.000

loop_
_atom_type_symbol
_atom_type_description
_atom_type_scat_dispersion_real
_atom_type_scat_dispersion_imag
_atom_type_scat_source
C C 0.0030 0.0010 'International Tables Vol C Tables 4.2.6.8 and 6.1.1.4'
H H 0.0000 0.0000 'International Tables Vol C Tables 4.2.6.8 and 6.1.1.4'
Hf Hf -0.2930 6.1080 'International Tables Vol C Tables 4.2.6.8 and 6.1.1.4'
O O 0.0110 0.0060 'International Tables Vol C Tables 4.2.6.8 and 6.1.1.4'

loop_
_geom_angle_atom_site_label_1
_geom_angle_atom_site_label_2
_geom_angle_atom_site_label_3
_geom_angle
_geom_angle_site_symmetry_1
_geom_angle_site_symmetry_3
Hf1 Hf1 Hf1 90.0 11 3
Hf2 Hf1 Hf1 59.68(3) 9 11
Hf2 Hf1 Hf1 59.68(3) . 3
Hf2 Hf1 Hf1 59.68(3) 9 3
Hf2 Hf1 Hf1 59.68(3) . 11
Hf2 Hf1 Hf2 88.88(11) 9 .
O4 Hf1 Hf1 87.6(7) 4 3
O4 Hf1 Hf1 35.4(7) 4 11
O4 Hf1 Hf1 32.3(6) . 3
O4 Hf1 Hf1 32.3(6) 10 3
O4 Hf1 Hf1 87.8(7) . 11
O4 Hf1 Hf1 87.6(7) 11 3
O4 Hf1 Hf1 87.8(7) 10 11
O4 Hf1 Hf1 35.4(7) 11 11
O4 Hf1 Hf2 85.8(6) 10 .
O4 Hf1 Hf2 88.4(7) 11 .
O4 Hf1 Hf2 85.7(6) . 9
O4 Hf1 Hf2 33.1(7) 4 .
O4 Hf1 Hf2 88.4(7) 4 9
O4 Hf1 Hf2 35.0(6) . .
O4 Hf1 Hf2 33.1(7) 11 9
O4 Hf1 Hf2 35.0(6) 10 9
O4 Hf1 O4 70.6(13) 4 11
O4 Hf1 O4 64.3(12) . 10
O4 Hf1 O4 68.0(13) 4 .
O4 Hf1 O4 68.0(13) 11 10
O4 Hf1 O4 103.9(13) 4 10
O4 Hf1 O4 103.9(13) 11 .
O4 Hf1 O13 74.4(10) 4 .
O4 Hf1 O13 142.9(10) 11 .
O4 Hf1 O13 142.9(10) 4 10
O4 Hf1 O13 74.4(10) 11 10
O4 Hf1 O19 142.9(7) 11 .
O4 Hf1 O19 84.3(11) . .
O4 Hf1 O19 142.9(7) 4 .
O4 Hf1 O19 84.3(11) 10 .
O4 Hf1 O20 93.8(12) 11 .
O4 Hf1 O20 147.8(6) . .
O4 Hf1 O20 93.8(12) 4 .
O4 Hf1 O20 147.8(6) 10 .
O13 Hf1 Hf1 102.8(8) . 3
O13 Hf1 Hf1 108.2(8) . 11
O13 Hf1 Hf1 108.2(8) 10 11
O13 Hf1 Hf1 102.8(8) 10 3
O13 Hf1 Hf2 67.8(8) 10 9
O13 Hf1 Hf2 67.8(8) . .
O13 Hf1 Hf2 156.4(8) . 9
O13 Hf1 Hf2 156.4(8) 10 .
O13 Hf1 O4 133.8(10) 10 .
O13 Hf1 O4 73.0(10) 10 10
O13 Hf1 O4 73.0(10) . .
O13 Hf1 O4 133.8(10) . 10
O13 Hf1 O13 134.9(15) . 10
O13 Hf1 O19 74.2(8) 10 .
O13 Hf1 O19 74.2(8) . .
O13 Hf1 O20 76.7(9) . .
O13 Hf1 O20 76.7(9) 10 .
O19 Hf1 Hf1 80.7(11) . 3
O19 Hf1 Hf1 170.7(11) . 11
O19 Hf1 Hf2 114.6(7) . .
O19 Hf1 Hf2 114.6(7) . 9
O19 Hf1 O20 97.7(16) . .
O20 Hf1 Hf1 178.3(12) . 3
O20 Hf1 Hf1 91.7(12) . 11
O20 Hf1 Hf2 121.3(7) . 9
O20 Hf1 Hf2 121.3(7) . .
Hf1 Hf2 Hf1 91.12(11) . 9
Hf1 Hf2 Hf1 91.12(11) 3 11
Hf1 Hf2 Hf1 60.64(6) . 11
Hf1 Hf2 Hf1 60.64(6) . 3
Hf1 Hf2 Hf1 60.64(6) 3 9
Hf1 Hf2 Hf1 60.64(6) 9 11
O1 Hf2 Hf1 115.7(6) . 3
O1 Hf2 Hf1 165.0(7) 3 11
O1 Hf2 Hf1 115.7(6) 3 9
O1 Hf2 Hf1 75.3(6) 4 11
O1 Hf2 Hf1 165.0(7) . 9
O1 Hf2 Hf1 106.2(7) 2 3
O1 Hf2 Hf1 115.7(6) 4 .
O1 Hf2 Hf1 106.2(7) 3 .
O1 Hf2 Hf1 106.2(7) . 11
O1 Hf2 Hf1 115.7(6) 2 11
O1 Hf2 Hf1 165.0(7) 4 3
O1 Hf2 Hf1 106.2(7) 4 9
O1 Hf2 Hf1 75.3(6) 2 9
O1 Hf2 Hf1 75.3(6) 3 3
O1 Hf2 Hf1 165.0(7) 2 .
O1 Hf2 Hf1 75.3(6) . .
O1 Hf2 O1 75.0(6) 4 .
O1 Hf2 O1 118.8(13) 2 .
O1 Hf2 O1 75.0(6) 3 .
O1 Hf2 O1 118.8(13) 4 3
O1 Hf2 O1 75.0(6) 3 2
O1 Hf2 O1 75.0(6) 4 2
O4 Hf2 Hf1 37.0(7) . .
O4 Hf2 Hf1 87.4(7) . 9
O4 Hf2 Hf1 90.3(7) 2 3
O4 Hf2 Hf1 37.0(7) 3 3
O4 Hf2 Hf1 37.0(7) 2 9
O4 Hf2 Hf1 87.4(7) 4 3
O4 Hf2 Hf1 37.0(7) 4 11
O4 Hf2 Hf1 90.3(7) 4 9
O4 Hf2 Hf1 90.3(7) . 11
O4 Hf2 Hf1 31.9(7) 2 11
O4 Hf2 Hf1 87.4(7) 2 .
O4 Hf2 Hf1 87.4(7) 3 11
O4 Hf2 Hf1 31.9(7) . 3
O4 Hf2 Hf1 31.9(7) 4 .
O4 Hf2 Hf1 90.3(7) 3 .
O4 Hf2 Hf1 31.9(7) 3 9
O4 Hf2 O1 133.9(11) 2 .
O4 Hf2 O1 74.9(10) 4 .
O4 Hf2 O1 151.0(10) 2 3
O4 Hf2 O1 133.9(11) 3 4
O4 Hf2 O1 133.9(11) 4 3
O4 Hf2 O1 151.0(10) 4 2
O4 Hf2 O1 85.4(10) . .
O4 Hf2 O1 151.0(10) 3 .
O4 Hf2 O1 85.4(10) 3 3
O4 Hf2 O1 85.4(10) 4 4
O4 Hf2 O1 85.4(10) 2 2
O4 Hf2 O1 74.9(10) 2 4
O4 Hf2 O1 74.9(10) . 3
O4 Hf2 O1 133.9(11) . 2
O4 Hf2 O1 151.0(10) . 4
O4 Hf2 O1 74.9(10) 3 2
O4 Hf2 O4 105.8(13) 3 4
O4 Hf2 O4 68.7(7) 3 2
O4 Hf2 O4 68.7(7) 3 .
O4 Hf2 O4 68.7(7) 4 2
O4 Hf2 O4 105.8(13) 2 .
O4 Hf2 O4 68.7(7) 4 .
C12 O1 Hf2 140.6(17) . .
Hf1 O4 Hf1 112.4(10) 3 .
Hf1 O4 Hf2 115.0(12) 3 .
Hf2 O4 Hf1 108.1(11) . .
C12 O13 Hf1 152(2) . .
C4 C3 C9 108(3) . .
C8 C3 C4 122.8(10) . .
C8 C3 C9 129(3) . .
C3 C4 H4 122.8 . .
C5 C4 C3 114(2) . .
C5 C4 H4 122.9 . .
C4 C5 H5 118.5 . .
C6 C5 C4 123(3) . .
C6 C5 H5 118.5 . .
C5 C6 C7 122.7(10) . .
C5 C6 C12 126(3) . .
C7 C6 C12 111(3) . .
C6 C7 H7 122.9 . .
C6 C7 C8 114(2) . .
C8 C7 H7 122.9 . .
C3 C8 C7 123(3) . .
C3 C8 H8 118.5 . .
C7 C8 H8 118.4 . .
C16 C9 C3 118.6(11) . .
C10 C9 C3 120.1(14) . .
C9 C16 C15 120.0 . .
C17 C16 C9 126.4(2) . .
C17 C16 C15 113.6(2) . .
C16 C15 C15 116(5) . 8
C16 C15 C15 127(2) . 2_565
C15 C15 C16 109(10) 7_455 .
C15 C15 C15 89(2) 7_455 8
C15 C15 C15 75(5) 7_455 2_565
C15 C15 C15 16(7) 8 2_565
C15 C15 C15D 63(10) 7_455 .
C15D C15 C16 120.0 . .
C15D C15 C15 123(5) . 8
C15D C15 C15 109(4) . 2_565
C9 C15D C15 131(2) 7_455 .
C9 C15D C9D 13(3) 7_455 .
C15 C15D C9 134(5) 7_455 7_455
C15 C15D C15 20(7) 7_455 .
C15 C15D C9D 120.0 . .
C15 C15D C9D 121(4) 7_455 .
C9 C9D C15D 80(9) 7_455 .
C9 C9D C10 146(10) 7_455 .
C10 C9D C15D 120.0 . .
C9 C10 C11 120.0(2) . .
C9D C10 C9 120.0 . .
C9D C10 C11 120.0(2) . .
C10 C11 H11A 109.4 . .
C10 C11 H11B 109.5 . .
C10 C11 H11C 109.5 . .
H11A C11 H11B 109.5 . .
H11A C11 H11C 109.5 . .
H11B C11 H11C 109.5 . .
O13 C12 O1 100(2) . .
O13 C12 C6 126(2) . .
C6 C12 O1 130(2) . .
C16 C17 H 109.4 . .
C16 C17 HA 109.5 . .
C16 C17 HB 109.5 . .
H C17 HA 109.5 . .
H C17 HB 109.5 . .
HA C17 HB 109.5 . .

loop_
_geom_bond_atom_site_label_1
_geom_bond_atom_site_label_2
_geom_bond_distance
_geom_bond_site_symmetry_2
Hf1 Hf1 3.526(5) 3
Hf1 Hf1 3.526(5) 11
Hf1 Hf2 3.492(3) .
Hf1 Hf2 3.492(3) 9
Hf1 O4 2.03(2) 11
Hf1 O4 2.03(2) 4
Hf1 O4 2.21(3) 10
Hf1 O4 2.21(3) .
Hf1 O13 2.183(16) .
Hf1 O13 2.183(16) 10
Hf1 O19 2.24(4) .
Hf1 O20 2.29(5) .
Hf2 Hf1 3.492(3) 11
Hf2 Hf1 3.492(3) 9
Hf2 Hf1 3.492(3) 3
Hf2 O1 2.132(15) 2
Hf2 O1 2.132(15) .
Hf2 O1 2.132(15) 4
Hf2 O1 2.132(15) 3
Hf2 O4 2.11(2) 2
Hf2 O4 2.11(2) 4
Hf2 O4 2.11(2) 3
Hf2 O4 2.11(2) .
O1 C12 1.412(9) .
O4 Hf1 2.03(2) 3
O13 C12 1.405(9) .
C3 C4 1.39(4) .
C3 C8 1.26(4) .
C3 C9 1.411(6) .
C4 H4 0.9300 .
C4 C5 1.389(10) .
C5 H5 0.9300 .
C5 C6 1.27(4) .
C6 C7 1.39(4) .
C6 C12 1.410(6) .
C7 H7 0.9300 .
C7 C8 1.392(10) .
C8 H8 0.9300 .
C9 C16 1.3900 .
C9 C10 1.3900 .
C16 C15 1.3900 .
C16 C17 1.345(4) .
C15 C15 1.66(7) 8
C15 C15 0.48(15) 7_455
C15 C15 1.72(7) 2_565
C15 C15D 1.3900 .
C15D C9 1.37(5) 7_455
C15D C15 1.25(9) 7_455
C15D C9D 1.3900 .
C9D C9 0.31(7) 7_455
C9D C10 1.3900 .
C10 C11 1.438(4) .
C11 H11A 0.9601 .
C11 H11B 0.9601 .
C11 H11C 0.9601 .
C17 H 0.9600 .
C17 HA 0.9600 .
C17 HB 0.9600 .

loop_
_geom_torsion_atom_site_label_1
_geom_torsion_atom_site_label_2
_geom_torsion_atom_site_label_3
_geom_torsion_atom_site_label_4
_geom_torsion
_geom_torsion_site_symmetry_1
_geom_torsion_site_symmetry_4
Hf1 O13 C12 O1 -6(5) . .
Hf1 O13 C12 C6 155(3) . .
Hf2 O1 C12 O13 -22(4) . .
Hf2 O1 C12 C6 178.9(16) . .
C3 C4 C5 C6 0.0(5) . .
C3 C9 C16 C15 -167(4) . .
C3 C9 C16 C17 13(4) . .
C3 C9 C10 C9D 167(4) . .
C3 C9 C10 C11 -13(4) . .
C4 C3 C8 C7 0.0(4) . .
C4 C3 C9 C16 -85(2) . .
C4 C3 C9 C10 108(3) . .
C4 C5 C6 C7 0.0(4) . .
C4 C5 C6 C12 -180.0(3) . .
C5 C6 C7 C8 0.0(5) . .
C5 C6 C12 O1 160(2) . .
C5 C6 C12 O13 5(2) . .
C6 C7 C8 C3 0.0(5) . .
C7 C6 C12 O1 -20(2) . .
C7 C6 C12 O13 -175(2) . .
C8 C3 C4 C5 0.0(4) . .
C8 C3 C9 C16 95(2) . .
C8 C3 C9 C10 -72(3) . .
C9 C3 C4 C5 180.0(3) . .
C9 C3 C8 C7 -180.0(3) . .
C9 C16 C15 C15 -154(7) . 2_565
C9 C16 C15 C15 -70(9) . 7_455
C9 C16 C15 C15 -169(4) . 8
C9 C16 C15 C15D 0.0 . .
C9 C15D C9D C10 -150(19) 7_455 .
C9 C9D C10 C9 -118(21) 7_455 .
C9 C9D C10 C11 62(21) 7_455 .
C16 C15 C15D C9 9(6) . 7_455
C16 C15 C15D C15 -98(10) . 7_455
C16 C15 C15D C9D 0.0 . .
C15 C15 C15D C9 167(9) 2_565 7_455
C15 C15 C15D C9 177(10) 8 7_455
C15 C15 C15D C9 106(15) 7_455 7_455
C15 C15 C15D C15 61(9) 2_565 7_455
C15 C15 C15D C15 70(5) 8 7_455
C15 C15 C15D C9D 159(4) 2_565 .
C15 C15 C15D C9D 168(5) 8 .
C15 C15 C15D C9D 98(10) 7_455 .
C15 C15D C9D C9 150(19) . 7_455
C15 C15D C9D C9 173(26) 7_455 7_455
C15 C15D C9D C10 0.0 . .
C15 C15D C9D C10 23(8) 7_455 .
C15D C9D C10 C9 0.0 . .
C15D C9D C10 C11 180.0(5) . .
C12 C6 C7 C8 180.0(3) . .
C17 C16 C15 C15 110(9) . 7_455
C17 C16 C15 C15 11(4) . 8
C17 C16 C15 C15 26(7) . 2_565
C17 C16 C15 C15D 179.98(13) . .
